data_7012681
loop_
_publ_author_name
'Sousa-Pedrares, Antonio'
'Romero, Jaime'
'Arturo Garc\'ia-V\'azquez, Jos\'e'
'Luz Dur\'an, Mar\'ia'
'Casanova, Isabel'
'Sousa, Antonio'

_publ_section_title
;
 Electrochemical synthesis and structural characterisation of zinc,
 cadmium and mercury complexes of heterocyclic bidentate ligands (N, S)
;
_journal_issue 7
_journal_name_full 'Dalton Transactions'
_journal_page_first 1379
_journal_page_last 1388
_journal_paper_doi 10.1039/b300133b
_journal_year 2003
_chemical_formula_sum 'C27 H19 Cd2 F12 N5 O S4'
_chemical_formula_weight 1010.51
_chemical_name_systematic ?
_space_group_IT_number 2
_symmetry_cell_setting triclinic
_symmetry_space_group_name_Hall '-P 1'
_symmetry_space_group_name_H-M 'P -1'
_atom_sites_solution_hydrogens geom
_atom_sites_solution_primary direct
_atom_sites_solution_secondary difmap
_audit_creation_method SHELXL-97
_cell_angle_alpha 64.648(4)
_cell_angle_beta 69.447(4)
_cell_angle_gamma 77.377(4)
_cell_formula_units_Z 2
_cell_length_a 11.4195(16)
_cell_length_b 12.4903(17)
_cell_length_c 14.651(2)
_cell_measurement_temperature 293(2)
_cell_volume 1762.5(4)
_computing_structure_refinement 'SHELXL-97 (Sheldrick, 1997)'
_computing_structure_solution 'SHELXS-97 (Sheldrick, 1990)'
_diffrn_ambient_temperature 293(2)
_diffrn_measured_fraction_theta_full 0.987
_diffrn_measured_fraction_theta_max 0.987
_diffrn_radiation_monochromator graphite
_diffrn_radiation_source 'fine-focus sealed tube'
_diffrn_radiation_type MoK\a
_diffrn_radiation_wavelength 0.71073
_diffrn_reflns_av_R_equivalents 0.0352
_diffrn_reflns_av_sigmaI/netI 0.0363
_diffrn_reflns_limit_h_max 14
_diffrn_reflns_limit_h_min -16
_diffrn_reflns_limit_k_max 17
_diffrn_reflns_limit_k_min -17
_diffrn_reflns_limit_l_max 19
_diffrn_reflns_limit_l_min -20
_diffrn_reflns_number 33971
_diffrn_reflns_theta_full 30.58
_diffrn_reflns_theta_max 30.58
_diffrn_reflns_theta_min 1.81
_exptl_absorpt_coefficient_mu 1.539
_exptl_absorpt_correction_T_max 0.7484
_exptl_absorpt_correction_T_min 0.5017
_exptl_absorpt_correction_type SADABS
_exptl_crystal_colour Colourless
_exptl_crystal_density_diffrn 1.904
_exptl_crystal_density_method 'not measured'
_exptl_crystal_description Prism
_exptl_crystal_F_000 984
_exptl_crystal_size_max 0.52
_exptl_crystal_size_mid 0.29
_exptl_crystal_size_min 0.20
_refine_diff_density_max 0.745
_refine_diff_density_min -0.558
_refine_diff_density_rms 0.085
_refine_ls_extinction_method none
_refine_ls_goodness_of_fit_ref 1.003
_refine_ls_hydrogen_treatment mixed
_refine_ls_matrix_type full
_refine_ls_number_parameters 462
_refine_ls_number_reflns 10697
_refine_ls_number_restraints 0
_refine_ls_restrained_S_all 1.003
_refine_ls_R_factor_all 0.0552
_refine_ls_R_factor_gt 0.0319
_refine_ls_shift/su_max 0.002
_refine_ls_shift/su_mean 0.000
_refine_ls_structure_factor_coef Fsqd
_refine_ls_weighting_details 'calc w=1/[\s^2^(Fo^2^)+(0.0399P)^2^+0.6024P] where P=(Fo^2^+2Fc^2^)/3'
_refine_ls_weighting_scheme calc
_refine_ls_wR_factor_gt 0.0758
_refine_ls_wR_factor_ref 0.0866
_reflns_number_gt 7627
_reflns_number_total 10697
_reflns_threshold_expression >2sigma(I)
_cod_data_source_file b300133b.txt
_cod_data_source_block '[Cd2(5-CF3-pyS)4(DMF)]n'
_cod_depositor_comments
;
The following automatic conversions were performed:
'_symmetry_cell_setting' value 'Triclinic' changed to 'triclinic'
according to '/home/saulius/struct/CIF-dictionaries/cif_core.dic'
dictionary named 'cif_core.dic' version 2.4.1 from 2010-06-29.

Automatic conversion script
Id: cif_fix_enum 1527 2010-12-29 10:47:43Z saulius 
;
_cod_database_code 7012681

loop_
_symmetry_equiv_pos_as_xyz
'x, y, z'
'-x, -y, -z'

loop_
_atom_site_label
_atom_site_type_symbol
_atom_site_fract_x
_atom_site_fract_y
_atom_site_fract_z
_atom_site_U_iso_or_equiv
_atom_site_adp_type
_atom_site_occupancy
_atom_site_symmetry_multiplicity
_atom_site_calc_flag
_atom_site_refinement_flags
_atom_site_disorder_assembly
_atom_site_disorder_group
Cd1 Cd 0.860024(17) 0.508292(16) 0.125674(15) 0.03587(6) Uani 1 1 d . . .
Cd2 Cd 0.645171(18) 0.434378(17) 0.411285(15) 0.03932(6) Uani 1 1 d . . .
S1 S 1.11691(7) 0.57336(6) 0.02101(6) 0.04179(15) Uani 1 1 d . . .
S2 S 0.70398(7) 0.30966(6) 0.29245(6) 0.04359(16) Uani 1 1 d . . .
S3 S 0.80922(7) 0.59263(6) 0.28046(6) 0.04052(15) Uani 1 1 d . . .
S4 S 0.56961(7) 0.45328(6) 0.61601(6) 0.04352(16) Uani 1 1 d . . .
F1 F 0.6808(3) 1.0138(3) -0.0592(3) 0.1405(14) Uani 1 1 d . . .
F2 F 0.8135(4) 1.0851(3) -0.1992(3) 0.1591(18) Uani 1 1 d . . .
F3 F 0.8186(6) 1.1030(4) -0.0679(6) 0.268(4) Uani 1 1 d . . .
F4 F 1.3035(3) 0.1387(4) 0.1937(3) 0.1406(15) Uani 1 1 d . . .
F5 F 1.2883(3) 0.2133(3) 0.2990(4) 0.1320(13) Uani 1 1 d . . .
F6 F 1.2547(3) 0.0362(3) 0.3560(3) 0.1302(13) Uani 1 1 d . . .
F7 F 1.1387(4) 0.1425(2) 0.5370(3) 0.1218(13) Uani 1 1 d . . .
F8 F 1.2289(3) 0.2733(3) 0.5351(3) 0.1203(11) Uani 1 1 d . . .
F9 F 1.0636(3) 0.2172(3) 0.6510(2) 0.1184(11) Uani 1 1 d . . .
F10 F 0.4720(4) -0.0474(3) 0.6174(3) 0.1340(14) Uani 1 1 d . . .
F11 F 0.2919(3) -0.0006(2) 0.7044(3) 0.1187(11) Uani 1 1 d . . .
F12 F 0.4255(3) -0.1015(2) 0.7801(2) 0.1015(9) Uani 1 1 d . . .
N1 N 0.9061(2) 0.7076(2) 0.01185(17) 0.0402(5) Uani 1 1 d . . .
N2 N 0.9478(2) 0.32658(19) 0.23081(17) 0.0386(5) Uani 1 1 d . . .
N3 N 0.8564(2) 0.3979(2) 0.43492(18) 0.0406(5) Uani 1 1 d . . .
N4 N 0.5555(2) 0.2786(2) 0.56584(18) 0.0398(5) Uani 1 1 d . . .
N5 N 0.4674(3) 0.5724(3) 0.0991(3) 0.0708(9) Uani 1 1 d . . .
O1 O 0.6608(2) 0.6004(2) 0.08889(19) 0.0552(5) Uani 1 1 d . . .
C1 C 1.0318(3) 0.7098(2) -0.0210(2) 0.0385(6) Uani 1 1 d . . .
C2 C 1.0876(3) 0.8170(3) -0.0833(3) 0.0534(8) Uani 1 1 d . . .
H2 H 1.1745 0.8177 -0.1071 0.064 Uiso 1 1 calc R . .
C3 C 1.0134(4) 0.9207(3) -0.1090(3) 0.0633(9) Uani 1 1 d . . .
H3 H 1.0493 0.9927 -0.1501 0.076 Uiso 1 1 calc R . .
C4 C 0.8842(4) 0.9178(3) -0.0733(3) 0.0577(8) Uani 1 1 d . . .
C5 C 0.8346(3) 0.8099(3) -0.0142(2) 0.0500(7) Uani 1 1 d . . .
H5 H 0.7479 0.8077 0.0088 0.060 Uiso 1 1 calc R . .
C6 C 0.8019(5) 1.0295(4) -0.0989(4) 0.0907(15) Uani 1 1 d . . .
C7 C 0.8555(3) 0.2543(2) 0.2973(2) 0.0375(6) Uani 1 1 d . . .
C8 C 0.8845(3) 0.1381(2) 0.3635(2) 0.0492(7) Uani 1 1 d . . .
H8 H 0.8209 0.0881 0.4096 0.059 Uiso 1 1 calc R . .
C9 C 1.0073(3) 0.0989(3) 0.3595(3) 0.0553(8) Uani 1 1 d . . .
H9 H 1.0279 0.0214 0.4018 0.066 Uiso 1 1 calc R . .
C10 C 1.1007(3) 0.1756(3) 0.2921(2) 0.0485(7) Uani 1 1 d . . .
C11 C 1.0662(3) 0.2881(3) 0.2294(2) 0.0439(6) Uani 1 1 d . . .
H11 H 1.1285 0.3397 0.1840 0.053 Uiso 1 1 calc R . .
C12 C 1.2358(4) 0.1397(4) 0.2842(3) 0.0703(10) Uani 1 1 d . . .
C13 C 0.9073(2) 0.4958(2) 0.3552(2) 0.0363(5) Uani 1 1 d . . .
C14 C 1.0297(3) 0.5178(3) 0.3363(2) 0.0461(7) Uani 1 1 d . . .
H14 H 1.0636 0.5861 0.2813 0.055 Uiso 1 1 calc R . .
C15 C 1.0999(3) 0.4371(3) 0.4000(3) 0.0508(7) Uani 1 1 d . . .
H15 H 1.1816 0.4508 0.3888 0.061 Uiso 1 1 calc R . .
C16 C 1.0477(3) 0.3355(3) 0.4808(2) 0.0464(7) Uani 1 1 d . . .
C17 C 0.9257(3) 0.3199(3) 0.4955(2) 0.0458(7) Uani 1 1 d . . .
H17 H 0.8901 0.2521 0.5501 0.055 Uiso 1 1 calc R . .
C18 C 1.1209(4) 0.2431(3) 0.5490(3) 0.0617(9) Uani 1 1 d . . .
C19 C 0.5282(3) 0.3127(2) 0.6469(2) 0.0402(6) Uani 1 1 d . . .
C20 C 0.4680(3) 0.2381(3) 0.7488(2) 0.0576(8) Uani 1 1 d . . .
H20 H 0.4525 0.2598 0.8056 0.069 Uiso 1 1 calc R . .
C21 C 0.4318(3) 0.1316(3) 0.7645(3) 0.0605(9) Uani 1 1 d . . .
H21 H 0.3909 0.0813 0.8321 0.073 Uiso 1 1 calc R . .
C22 C 0.4562(3) 0.1003(3) 0.6802(2) 0.0477(7) Uani 1 1 d . . .
C23 C 0.5198(3) 0.1756(3) 0.5818(2) 0.0453(6) Uani 1 1 d . . .
H23 H 0.5386 0.1540 0.5245 0.054 Uiso 1 1 calc R . .
C24 C 0.4117(4) -0.0104(3) 0.6940(3) 0.0625(9) Uani 1 1 d . . .
C25 C 0.5761(3) 0.5387(3) 0.1170(3) 0.0555(8) Uani 1 1 d . . .
H25 H 0.5905 0.4582 0.1558 0.067 Uiso 1 1 calc R . .
C26 C 0.4361(7) 0.6954(6) 0.0419(8) 0.172(4) Uani 1 1 d . . .
H26A H 0.3766 0.7289 0.0898 0.258 Uiso 1 1 calc R . .
H26B H 0.4001 0.7021 -0.0108 0.258 Uiso 1 1 calc R . .
H26C H 0.5105 0.7374 0.0083 0.258 Uiso 1 1 calc R . .
C27 C 0.3721(5) 0.4880(7) 0.1456(4) 0.137(3) Uani 1 1 d . . .
H27A H 0.3485 0.4839 0.0905 0.205 Uiso 1 1 calc R . .
H27B H 0.2999 0.5137 0.1919 0.205 Uiso 1 1 calc R . .
H27C H 0.4053 0.4110 0.1850 0.205 Uiso 1 1 calc R . .

loop_
_atom_site_aniso_label
_atom_site_aniso_U_11
_atom_site_aniso_U_22
_atom_site_aniso_U_33
_atom_site_aniso_U_23
_atom_site_aniso_U_13
_atom_site_aniso_U_12
Cd1 0.03120(10) 0.03295(9) 0.03533(10) -0.00735(7) -0.00918(8) -0.00006(7)
Cd2 0.03099(10) 0.03693(10) 0.03965(11) -0.01139(8) -0.00151(8) -0.00454(7)
S1 0.0394(4) 0.0427(3) 0.0413(4) -0.0114(3) -0.0150(3) -0.0040(3)
S2 0.0408(4) 0.0427(4) 0.0468(4) -0.0195(3) -0.0111(3) -0.0005(3)
S3 0.0381(4) 0.0379(3) 0.0421(4) -0.0140(3) -0.0094(3) -0.0032(3)
S4 0.0354(4) 0.0440(4) 0.0505(4) -0.0200(3) -0.0104(3) -0.0017(3)
F1 0.097(2) 0.098(2) 0.152(3) -0.023(2) -0.014(2) 0.0451(19)
F2 0.149(3) 0.099(2) 0.126(3) 0.023(2) -0.033(2) 0.037(2)
F3 0.340(7) 0.146(4) 0.530(11) -0.245(6) -0.337(8) 0.167(5)
F4 0.0569(16) 0.251(5) 0.106(2) -0.090(3) -0.0229(16) 0.046(2)
F5 0.0756(19) 0.132(3) 0.222(4) -0.082(3) -0.075(2) 0.0107(18)
F6 0.0786(18) 0.098(2) 0.158(3) 0.0050(19) -0.0591(19) 0.0279(15)
F7 0.190(3) 0.0590(14) 0.167(3) -0.0540(17) -0.129(3) 0.0438(18)
F8 0.100(2) 0.096(2) 0.167(3) -0.0068(19) -0.096(2) -0.0083(16)
F9 0.132(3) 0.126(2) 0.0695(17) -0.0119(16) -0.0498(17) 0.024(2)
F10 0.183(3) 0.105(2) 0.115(2) -0.0595(19) 0.025(2) -0.088(2)
F11 0.0751(17) 0.0768(17) 0.198(3) -0.0180(19) -0.067(2) -0.0209(13)
F12 0.131(2) 0.0468(12) 0.114(2) 0.0070(13) -0.0587(19) -0.0235(13)
N1 0.0382(12) 0.0405(12) 0.0349(11) -0.0113(9) -0.0059(9) -0.0045(9)
N2 0.0390(12) 0.0334(11) 0.0363(11) -0.0098(9) -0.0082(9) -0.0015(9)
N3 0.0385(12) 0.0432(12) 0.0363(12) -0.0129(10) -0.0065(10) -0.0085(10)
N4 0.0360(12) 0.0377(11) 0.0374(12) -0.0112(9) -0.0036(9) -0.0059(9)
N5 0.0378(15) 0.113(3) 0.0676(19) -0.0401(19) -0.0221(14) 0.0053(16)
O1 0.0393(12) 0.0523(12) 0.0706(15) -0.0195(11) -0.0201(11) 0.0010(10)
C1 0.0422(15) 0.0401(13) 0.0320(13) -0.0140(11) -0.0077(11) -0.0063(11)
C2 0.0473(17) 0.0464(16) 0.0590(19) -0.0170(14) -0.0038(14) -0.0163(13)
C3 0.074(2) 0.0370(16) 0.062(2) -0.0108(14) -0.0070(18) -0.0124(15)
C4 0.069(2) 0.0406(16) 0.0507(18) -0.0147(14) -0.0129(16) 0.0061(15)
C5 0.0470(17) 0.0493(16) 0.0455(16) -0.0179(13) -0.0100(13) 0.0055(13)
C6 0.097(4) 0.050(2) 0.103(4) -0.025(2) -0.025(3) 0.020(2)
C7 0.0413(15) 0.0347(12) 0.0348(13) -0.0147(10) -0.0092(11) -0.0001(11)
C8 0.0530(18) 0.0338(13) 0.0471(16) -0.0065(12) -0.0106(14) -0.0031(12)
C9 0.067(2) 0.0372(14) 0.0501(18) -0.0071(13) -0.0236(16) 0.0086(14)
C10 0.0460(17) 0.0479(16) 0.0482(17) -0.0178(13) -0.0178(14) 0.0080(13)
C11 0.0430(16) 0.0434(15) 0.0395(14) -0.0128(12) -0.0105(12) -0.0014(12)
C12 0.056(2) 0.073(2) 0.076(3) -0.026(2) -0.029(2) 0.0161(19)
C13 0.0341(13) 0.0387(13) 0.0375(13) -0.0184(11) -0.0071(11) -0.0035(10)
C14 0.0371(15) 0.0452(15) 0.0494(16) -0.0134(13) -0.0065(12) -0.0110(12)
C15 0.0373(15) 0.0571(18) 0.0611(19) -0.0239(15) -0.0153(14) -0.0059(13)
C16 0.0511(17) 0.0452(15) 0.0521(17) -0.0232(13) -0.0222(14) 0.0000(13)
C17 0.0519(17) 0.0416(14) 0.0420(15) -0.0130(12) -0.0127(13) -0.0080(12)
C18 0.069(2) 0.0542(19) 0.070(2) -0.0221(17) -0.038(2) 0.0047(17)
C19 0.0322(13) 0.0402(13) 0.0395(14) -0.0107(11) -0.0092(11) 0.0016(10)
C20 0.070(2) 0.0539(18) 0.0373(16) -0.0151(14) -0.0056(15) -0.0037(16)
C21 0.064(2) 0.0498(18) 0.0407(16) -0.0025(13) 0.0002(15) -0.0103(15)
C22 0.0404(15) 0.0400(14) 0.0494(17) -0.0068(12) -0.0088(13) -0.0071(12)
C23 0.0442(16) 0.0422(15) 0.0441(15) -0.0147(12) -0.0080(13) -0.0054(12)
C24 0.058(2) 0.0504(18) 0.067(2) -0.0060(16) -0.0158(17) -0.0201(16)
C25 0.0406(17) 0.066(2) 0.0541(19) -0.0126(16) -0.0207(14) -0.0040(15)
C26 0.145(6) 0.127(5) 0.302(11) -0.100(7) -0.162(8) 0.078(5)
C27 0.067(3) 0.244(8) 0.091(4) -0.029(4) -0.023(3) -0.073(4)

loop_
_atom_type_symbol
_atom_type_description
_atom_type_scat_dispersion_real
_atom_type_scat_dispersion_imag
_atom_type_scat_source
C C 0.0033 0.0016 'International Tables Vol C Tables 4.2.6.8 and 6.1.1.4'
H H 0.0000 0.0000 'International Tables Vol C Tables 4.2.6.8 and 6.1.1.4'
N N 0.0061 0.0033 'International Tables Vol C Tables 4.2.6.8 and 6.1.1.4'
F F 0.0171 0.0103 'International Tables Vol C Tables 4.2.6.8 and 6.1.1.4'
S S 0.1246 0.1234 'International Tables Vol C Tables 4.2.6.8 and 6.1.1.4'
Cd Cd -0.8075 1.2024 'International Tables Vol C Tables 4.2.6.8 and 6.1.1.4'
O O 0.0106 0.0060 'International Tables Vol C Tables 4.2.6.8 and 6.1.1.4'

loop_
_geom_angle_atom_site_label_1
_geom_angle_atom_site_label_2
_geom_angle_atom_site_label_3
_geom_angle
_geom_angle_site_symmetry_1
_geom_angle_site_symmetry_3
_geom_angle_publ_flag
N2 Cd1 N1 142.05(8) . . ?
N2 Cd1 O1 140.59(8) . . ?
N1 Cd1 O1 77.09(8) . . ?
N2 Cd1 S1 92.57(6) . 2_765 ?
N1 Cd1 S1 98.21(6) . 2_765 ?
O1 Cd1 S1 82.93(6) . 2_765 ?
N2 Cd1 S3 89.87(6) . . ?
N1 Cd1 S3 83.24(6) . . ?
O1 Cd1 S3 91.60(6) . . ?
S1 Cd1 S3 173.85(2) 2_765 . ?
N2 Cd1 S1 85.60(6) . . ?
N1 Cd1 S1 58.61(6) . . ?
O1 Cd1 S1 133.10(6) . . ?
S1 Cd1 S1 88.52(2) 2_765 . ?
S3 Cd1 S1 97.29(2) . . ?
N2 Cd1 S2 57.35(6) . . ?
N1 Cd1 S2 157.21(6) . . ?
O1 Cd1 S2 83.51(6) . . ?
S1 Cd1 S2 91.07(2) 2_765 . ?
S3 Cd1 S2 85.49(2) . . ?
S1 Cd1 S2 142.90(2) . . ?
N4 Cd2 N3 96.58(8) . . ?
N4 Cd2 S4 94.77(6) . 2_666 ?
N3 Cd2 S4 159.47(6) . 2_666 ?
N4 Cd2 S3 156.98(6) . . ?
N3 Cd2 S3 61.78(5) . . ?
S4 Cd2 S3 103.78(3) 2_666 . ?
N4 Cd2 S2 94.06(6) . . ?
N3 Cd2 S2 93.91(6) . . ?
S4 Cd2 S2 102.30(2) 2_666 . ?
S3 Cd2 S2 95.15(3) . . ?
N4 Cd2 S4 59.04(6) . . ?
N3 Cd2 S4 82.47(5) . . ?
S4 Cd2 S4 88.82(2) 2_666 . ?
S3 Cd2 S4 107.24(2) . . ?
S2 Cd2 S4 151.94(2) . . ?
C1 S1 Cd1 102.21(9) . 2_765 ?
C1 S1 Cd1 78.06(9) . . ?
Cd1 S1 Cd1 91.48(2) 2_765 . ?
C7 S2 Cd2 100.75(9) . . ?
C7 S2 Cd1 76.37(9) . . ?
Cd2 S2 Cd1 86.07(2) . . ?
C13 S3 Cd2 83.56(9) . . ?
C13 S3 Cd1 101.59(9) . . ?
Cd2 S3 Cd1 91.87(2) . . ?
C19 S4 Cd2 95.52(9) . 2_666 ?
C19 S4 Cd2 76.49(10) . . ?
Cd2 S4 Cd2 91.18(2) 2_666 . ?
C5 N1 C1 119.2(3) . . ?
C5 N1 Cd1 133.2(2) . . ?
C1 N1 Cd1 107.22(17) . . ?
C11 N2 C7 119.8(2) . . ?
C11 N2 Cd1 130.97(19) . . ?
C7 N2 Cd1 109.15(17) . . ?
C17 N3 C13 119.1(2) . . ?
C17 N3 Cd2 141.98(19) . . ?
C13 N3 Cd2 98.97(17) . . ?
C23 N4 C19 120.2(2) . . ?
C23 N4 Cd2 131.52(19) . . ?
C19 N4 Cd2 107.94(17) . . ?
C25 N5 C26 120.1(4) . . ?
C25 N5 C27 120.4(4) . . ?
C26 N5 C27 119.3(4) . . ?
C25 O1 Cd1 119.6(2) . . ?
N1 C1 C2 120.7(3) . . ?
N1 C1 S1 116.0(2) . . ?
C2 C1 S1 123.3(2) . . ?
C3 C2 C1 119.4(3) . . ?
C2 C3 C4 119.5(3) . . ?
C5 C4 C3 118.6(3) . . ?
C5 C4 C6 121.0(4) . . ?
C3 C4 C6 120.3(4) . . ?
N1 C5 C4 122.6(3) . . ?
F3 C6 F2 106.7(5) . . ?
F3 C6 F1 106.0(5) . . ?
F2 C6 F1 101.8(5) . . ?
F3 C6 C4 113.8(5) . . ?
F2 C6 C4 113.6(4) . . ?
F1 C6 C4 113.9(4) . . ?
N2 C7 C8 120.1(3) . . ?
N2 C7 S2 117.10(19) . . ?
C8 C7 S2 122.7(2) . . ?
C9 C8 C7 119.4(3) . . ?
C8 C9 C10 119.6(3) . . ?
C11 C10 C9 118.2(3) . . ?
C11 C10 C12 119.1(3) . . ?
C9 C10 C12 122.6(3) . . ?
N2 C11 C10 122.9(3) . . ?
F4 C12 F6 108.0(4) . . ?
F4 C12 F5 104.5(4) . . ?
F6 C12 F5 104.3(4) . . ?
F4 C12 C10 114.0(3) . . ?
F6 C12 C10 113.0(4) . . ?
F5 C12 C10 112.3(3) . . ?
N3 C13 C14 121.2(3) . . ?
N3 C13 S3 115.7(2) . . ?
C14 C13 S3 123.1(2) . . ?
C15 C14 C13 119.2(3) . . ?
C14 C15 C16 119.4(3) . . ?
C17 C16 C15 118.3(3) . . ?
C17 C16 C18 120.0(3) . . ?
C15 C16 C18 121.7(3) . . ?
N3 C17 C16 122.8(3) . . ?
F8 C18 F7 107.9(3) . . ?
F8 C18 F9 103.9(3) . . ?
F7 C18 F9 105.3(4) . . ?
F8 C18 C16 114.2(3) . . ?
F7 C18 C16 112.2(3) . . ?
F9 C18 C16 112.7(3) . . ?
N4 C19 C20 120.1(3) . . ?
N4 C19 S4 116.5(2) . . ?
C20 C19 S4 123.4(2) . . ?
C21 C20 C19 119.2(3) . . ?
C22 C21 C20 119.8(3) . . ?
C21 C22 C23 118.5(3) . . ?
C21 C22 C24 120.9(3) . . ?
C23 C22 C24 120.6(3) . . ?
N4 C23 C22 122.1(3) . . ?
F11 C24 F10 108.0(4) . . ?
F11 C24 F12 104.2(3) . . ?
F10 C24 F12 104.4(3) . . ?
F11 C24 C22 112.8(3) . . ?
F10 C24 C22 113.6(3) . . ?
F12 C24 C22 113.0(3) . . ?
O1 C25 N5 127.4(4) . . ?

loop_
_geom_bond_atom_site_label_1
_geom_bond_atom_site_label_2
_geom_bond_distance
_geom_bond_site_symmetry_2
_geom_bond_publ_flag
Cd1 N2 2.371(2) . ?
Cd1 N1 2.378(2) . ?
Cd1 O1 2.444(2) . ?
Cd1 S1 2.6627(8) 2_765 ?
Cd1 S3 2.7284(8) . ?
Cd1 S1 2.9041(8) . ?
Cd1 S2 2.9975(8) . ?
Cd2 N4 2.331(2) . ?
Cd2 N3 2.473(2) . ?
Cd2 S4 2.6170(8) 2_666 ?
Cd2 S3 2.6350(8) . ?
Cd2 S2 2.6370(8) . ?
Cd2 S4 2.9150(9) . ?
S1 C1 1.739(3) . ?
S1 Cd1 2.6627(8) 2_765 ?
S2 C7 1.731(3) . ?
S3 C13 1.747(3) . ?
S4 C19 1.745(3) . ?
S4 Cd2 2.6170(8) 2_666 ?
F1 C6 1.322(6) . ?
F2 C6 1.300(6) . ?
F3 C6 1.255(6) . ?
F4 C12 1.284(5) . ?
F5 C12 1.324(5) . ?
F6 C12 1.303(5) . ?
F7 C18 1.306(4) . ?
F8 C18 1.291(5) . ?
F9 C18 1.326(5) . ?
F10 C24 1.307(5) . ?
F11 C24 1.305(4) . ?
F12 C24 1.320(4) . ?
N1 C5 1.338(4) . ?
N1 C1 1.347(4) . ?
N2 C11 1.329(4) . ?
N2 C7 1.348(4) . ?
N3 C17 1.334(4) . ?
N3 C13 1.345(3) . ?
N4 C23 1.334(4) . ?
N4 C19 1.343(4) . ?
N5 C25 1.301(4) . ?
N5 C26 1.434(7) . ?
N5 C27 1.457(6) . ?
O1 C25 1.214(4) . ?
C1 C2 1.396(4) . ?
C2 C3 1.365(5) . ?
C3 C4 1.384(5) . ?
C4 C5 1.370(5) . ?
C4 C6 1.482(5) . ?
C7 C8 1.402(4) . ?
C8 C9 1.370(5) . ?
C9 C10 1.388(5) . ?
C10 C11 1.371(4) . ?
C10 C12 1.487(5) . ?
C13 C14 1.391(4) . ?
C14 C15 1.377(4) . ?
C15 C16 1.384(5) . ?
C16 C17 1.377(4) . ?
C16 C18 1.486(4) . ?
C19 C20 1.392(4) . ?
C20 C21 1.380(5) . ?
C21 C22 1.371(5) . ?
C22 C23 1.376(4) . ?
C22 C24 1.486(5) . ?
